data_7221217
loop_
_publ_author_name
'Kluefers, P.'
'Mewis, A.'

_publ_section_title
;
 A B2 X2 - Verbindungen im Ca Al2 Si2-Typ. III. Zur Struktur der
 Verbindungen Ca Zn2 P2, Ca Cd2 P2, Ca Zn2 As2 und Ca Cd2 As2.
;
_journal_name_full
;
Zeitschrift fuer Naturforschung, Teil B. Anorganische Chemie, Organische 
Chemie (2,1947-32,1977)
;
_journal_page_first 753
_journal_page_last 756
_journal_volume 32
_journal_year 1977
_chemical_formula_sum 'Ca P2 Zn2'
_chemical_name_systematic 'Ca Zn2 P2'
_space_group_IT_number 164
_symmetry_space_group_name_Hall '-P 3 2"'
_symmetry_space_group_name_H-M 'P -3 m 1'
_cell_angle_alpha 90
_cell_angle_beta 90
_cell_angle_gamma 120
_cell_formula_units_Z 1
_cell_length_a 4.038
_cell_length_b 4.038
_cell_length_c 6.836
_cell_volume 96.531
_citation_journal_id_ASTM ZENBAX
_cod_data_source_file Kluefers_ZENBAX_1977_156.cif
_cod_data_source_block Ca1P2Zn2
_cod_original_cell_volume 96.53067
_cod_original_formula_sum 'Ca1 P2 Zn2'
_cod_database_code 7221217

loop_
_symmetry_equiv_pos_as_xyz
x,y,z
-y,x-y,z
-x+y,-x,z
y,x,-z
-x,-x+y,-z
x-y,-y,-z
-x,-y,-z
y,-x+y,-z
x-y,x,-z
-y,-x,z
x,x-y,z
-x+y,y,z

loop_
_atom_site_label
_atom_site_type_symbol
_atom_site_fract_x
_atom_site_fract_y
_atom_site_fract_z
_atom_site_occupancy
_atom_site_U_iso_or_equiv
Zn1 Zn+2 0.3333 0.6667 0.6318 1 0.0
P1 P-3 0.3333 0.6667 0.2606 1 0.0
Ca1 Ca+2 0 0 0 1 0.0
